data_1548561
loop_
_publ_author_name
'Zhanchao Meng'
'Haixin Yu'
'Li Li'
'Wanyin Tao'
'Hao Chen'
'Ming Wan'
'Peng Yang'
'David J. Edmonds'
'Jin Zhong'
'Ang Li'

_publ_section_title
;
 Total synthesis and antiviral activity of indolosesquiterpenoids from the
 xiamycin and oridamycin families
;
_journal_name_full 'Nature Communications'
_journal_page_first 6096
_journal_paper_doi 10.1038/ncomms7096
_journal_volume 6
_journal_year 2015
_chemical_formula_sum 'C23 H29 N O3'
_chemical_formula_weight 367.47
_space_group_IT_number 79
_symmetry_cell_setting tetragonal
_symmetry_Int_Tables_number 79
_symmetry_space_group_name_Hall 'I 4'
_symmetry_space_group_name_H-M 'I 4'
_cell_angle_alpha 90.
_cell_angle_beta 90.
_cell_angle_gamma 90.
_cell_formula_units_Z 8
_cell_length_a 25.728(6)
_cell_length_b 25.728(6)
_cell_length_c 6.5313(16)
_cell_volume 4323.3(18)
_diffrn_ambient_temperature 140
_diffrn_radiation_probe x-ray
_diffrn_radiation_type MoK\a
_diffrn_radiation_wavelength 0.71073
_exptl_absorpt_coefficient_mu 0.07
_exptl_crystal_density_diffrn 1.129
_exptl_crystal_F_000 1584
_refine_ls_number_parameters 248
_refine_ls_number_reflns 4573
_refine_ls_R_factor_gt 0.054
_refine_ls_wR_factor_gt 0.120
_cod_data_source_file ncomms-7096-1.cif
_cod_data_source_block 1
_cod_original_cell_volume 4323(2)
_cod_database_code 1548561

loop_
_space_group_symop_id
_space_group_symop_operation_xyz
1 x,y,z
2 -y,x,z
3 -x,-y,z
4 y,-x,z
5 1/2+x,1/2+y,1/2+z
6 1/2-y,1/2+x,1/2+z
7 1/2-x,1/2-y,1/2+z
8 1/2+y,1/2-x,1/2+z

loop_
_atom_site_aniso_label
_atom_site_aniso_U_11
_atom_site_aniso_U_22
_atom_site_aniso_U_33
_atom_site_aniso_U_23
_atom_site_aniso_U_13
_atom_site_aniso_U_12
O1 0.0194(8) 0.0229(8) 0.0384(12) 0.0018(8) -0.0110(8) -0.0036(6)
O2 0.0224(8) 0.0348(10) 0.0392(12) 0.0129(9) 0.0151(9) 0.0086(7)
O3 0.0255(9) 0.0274(9) 0.0362(11) 0.0086(9) 0.0021(8) 0.0111(7)
N1 0.0232(11) 0.0575(16) 0.0330(14) -0.0185(13) -0.0087(10) 0.0067(10)
C1 0.0155(10) 0.0233(11) 0.0274(13) -0.0027(11) -0.0035(10) 0.0053(8)
C2 0.0196(11) 0.0206(11) 0.0305(15) -0.0052(10) -0.0064(10) 0.0018(9)
C3 0.0133(10) 0.0194(10) 0.0277(13) 0.0026(10) -0.0055(9) -0.0014(8)
C4 0.0136(10) 0.0180(10) 0.0211(12) 0.0031(9) -0.0011(9) 0.0006(8)
C5 0.0122(10) 0.0193(11) 0.0196(12) 0.0024(9) 0.0006(9) 0.0002(8)
C6 0.0212(11) 0.0192(11) 0.0317(15) -0.0013(10) -0.0001(10) 0.0004(9)
C7 0.0288(13) 0.0221(12) 0.0337(16) -0.0058(11) -0.0031(12) -0.0026(9)
C8 0.0202(11) 0.0351(14) 0.0305(15) -0.0021(12) -0.0038(11) -0.0028(10)
C9 0.0142(10) 0.0299(12) 0.0197(12) -0.0024(10) -0.0011(10) -0.0004(8)
C10 0.0124(9) 0.0246(11) 0.0186(12) 0.0008(10) -0.0003(9) 0.0009(8)
C11 0.0173(11) 0.0407(15) 0.0219(14) 0.0005(12) 0.0041(10) -0.0007(10)
C12 0.0315(16) 0.0463(19) 0.106(3) -0.001(2) -0.002(2) -0.0129(13)
C13 0.0217(11) 0.0256(12) 0.0234(14) 0.0048(11) -0.0024(10) -0.0006(9)
C14 0.0140(10) 0.0217(11) 0.0257(14) 0.0026(10) -0.0018(9) -0.0004(8)
C15 0.0148(10) 0.0450(15) 0.0257(14) -0.0050(12) -0.0001(10) 0.0058(10)
C16 0.0138(10) 0.0412(15) 0.0282(15) -0.0094(12) -0.0033(10) 0.0057(9)
C17 0.0204(11) 0.0375(14) 0.0336(15) -0.0078(13) -0.0021(12) 0.0087(10)
C18 0.0356(15) 0.0426(16) 0.049(2) -0.0040(16) -0.0044(15) 0.0032(12)
C19 0.059(2) 0.0427(19) 0.072(3) 0.0063(19) 0.007(2) 0.0066(16)
C20 0.064(2) 0.056(2) 0.058(3) 0.019(2) 0.009(2) 0.0278(18)
C21 0.0435(18) 0.066(2) 0.0363(18) -0.0012(17) -0.0014(15) 0.0311(16)
C22 0.0237(12) 0.0518(17) 0.0284(16) -0.0066(14) -0.0014(12) 0.0180(12)
C23 0.0170(11) 0.0465(16) 0.0344(17) -0.0112(14) -0.0048(12) 0.0053(10)

loop_
_atom_site_label
_atom_site_type_symbol
_atom_site_thermal_displace_type
_atom_site_fract_x
_atom_site_fract_y
_atom_site_fract_z
_atom_site_occupancy
_atom_site_U_iso_or_equiv
_atom_site_calc_flag
_atom_site_refinement_flags
_atom_site_disorder_assembly
_atom_site_disorder_group
O1 O Uani 0.30325(6) 0.19315(6) 0.4588(3) 1.000 0.0269(5) . . . .
O2 O Uani 0.28710(6) 0.26105(7) 0.8657(3) 1.000 0.0321(6) . . . .
O3 O Uani 0.28163(6) 0.32740(6) 0.6498(3) 1.000 0.0297(6) . . . .
N1 N Uani 0.61305(8) 0.23296(10) 1.3420(4) 1.000 0.0379(8) . . . .
C1 C Uani 0.44179(8) 0.19337(9) 0.6564(4) 1.000 0.0221(7) . . . .
C2 C Uani 0.39603(9) 0.17990(9) 0.5165(4) 1.000 0.0236(7) . . . .
C3 C Uani 0.34655(8) 0.20568(8) 0.5906(4) 1.000 0.0201(6) . . . .
C4 C Uani 0.35114(8) 0.26497(8) 0.5973(4) 1.000 0.0176(6) . . . .
C5 C Uani 0.39832(8) 0.27805(8) 0.7401(4) 1.000 0.0170(6) . . . .
C6 C Uani 0.40369(9) 0.33630(9) 0.7813(4) 1.000 0.0240(7) . . . .
C7 C Uani 0.44437(10) 0.34722(10) 0.9483(5) 1.000 0.0282(8) . . . .
C8 C Uani 0.49474(9) 0.32042(10) 0.8974(4) 1.000 0.0286(8) . . . .
C9 C Uani 0.48891(8) 0.26258(9) 0.8633(4) 1.000 0.0213(7) . . . .
C10 C Uani 0.45102(8) 0.25204(9) 0.6788(4) 1.000 0.0185(6) . . . .
C11 C Uani 0.47550(9) 0.27356(11) 0.4806(4) 1.000 0.0266(8) . . . .
C12 C Uani 0.53749(12) 0.34756(14) 0.8618(8) 1.000 0.0613(13) . . . .
C13 C Uani 0.35350(9) 0.28895(9) 0.3825(4) 1.000 0.0236(7) . . . .
C14 C Uani 0.30291(8) 0.28772(9) 0.7033(4) 1.000 0.0205(7) . . . .
C15 C Uani 0.54123(9) 0.23333(11) 0.8476(4) 1.000 0.0285(8) . . . .
C16 C Uani 0.56655(9) 0.22404(11) 1.0518(4) 1.000 0.0277(8) . . . .
C17 C Uani 0.56079(9) 0.17782(10) 1.1727(5) 1.000 0.0305(8) . . . .
C18 C Uani 0.53351(11) 0.13103(12) 1.1451(6) 1.000 0.0424(10) . . . .
C19 C Uani 0.53745(15) 0.09335(14) 1.2941(7) 1.000 0.0579(14) . . . .
C20 C Uani 0.56809(15) 0.10096(15) 1.4699(6) 1.000 0.0593(14) . . . .
C21 C Uani 0.59546(13) 0.14614(14) 1.5002(6) 1.000 0.0486(11) . . . .
C22 C Uani 0.59091(10) 0.18467(12) 1.3515(5) 1.000 0.0346(9) . . . .
C23 C Uani 0.59852(9) 0.25619(11) 1.1616(5) 1.000 0.0326(9) . . . .
H1 H Uiso 0.29780 0.16100 0.46230 1.000 0.0400 . . . .
H1A H Uiso 0.47370 0.17710 0.60100 1.000 0.0260 . . . .
H1B H Uiso 0.43530 0.17840 0.79360 1.000 0.0260 . . . .
H1N H Uiso 0.63330 0.24680 1.43600 1.000 0.0450 . . . .
H2 H Uiso 0.25860 0.27300 0.90670 1.000 0.0480 . . . .
H2A H Uiso 0.40370 0.19160 0.37530 1.000 0.0280 . . . .
H2B H Uiso 0.39110 0.14170 0.51370 1.000 0.0280 . . . .
H3 H Uiso 0.33870 0.19280 0.73170 1.000 0.0240 . . . .
H5 H Uiso 0.38920 0.26240 0.87570 1.000 0.0200 . . . .
H6A H Uiso 0.36970 0.35050 0.82480 1.000 0.0290 . . . .
H6B H Uiso 0.41400 0.35420 0.65340 1.000 0.0290 . . . .
H7A H Uiso 0.45030 0.38510 0.95930 1.000 0.0340 . . . .
H7B H Uiso 0.43140 0.33460 1.08200 1.000 0.0340 . . . .
H9 H Uiso 0.47110 0.24870 0.98790 1.000 0.0260 . . . .
H11A H Uiso 0.51220 0.26340 0.47410 1.000 0.0400 . . . .
H11B H Uiso 0.47280 0.31160 0.47990 1.000 0.0400 . . . .
H11C H Uiso 0.45700 0.25940 0.36170 1.000 0.0400 . . . .
H12A H Uiso 0.53660 0.38440 0.86820 1.000 0.0730 . . . .
H12B H Uiso 0.56900 0.33020 0.82980 1.000 0.0730 . . . .
H13A H Uiso 0.38020 0.27110 0.30150 1.000 0.0350 . . . .
H13B H Uiso 0.36220 0.32590 0.39330 1.000 0.0350 . . . .
H13C H Uiso 0.31960 0.28510 0.31540 1.000 0.0350 . . . .
H15A H Uiso 0.53530 0.19940 0.77980 1.000 0.0340 . . . .
H15B H Uiso 0.56520 0.25370 0.76040 1.000 0.0340 . . . .
H18 H Uiso 0.51280 0.12550 1.02650 1.000 0.0510 . . . .
H19 H Uiso 0.51910 0.06160 1.27790 1.000 0.0690 . . . .
H20 H Uiso 0.56990 0.07420 1.57000 1.000 0.0710 . . . .
H21 H Uiso 0.61660 0.15090 1.61790 1.000 0.0580 . . . .
H23A H Uiso 0.60920 0.28990 1.11900 1.000 0.0390 . . . .

loop_
_geom_angle_atom_site_label_1
_geom_angle_atom_site_label_2
_geom_angle_atom_site_label_3
_geom_angle
_geom_angle_site_symmetry_1
_geom_angle_site_symmetry_2
_geom_angle_site_symmetry_3
_geom_angle_publ_flag
C22 N1 C23 108.7(2) . . . yes
C3 O1 H1 109.00 . . . no
C14 O2 H2 109.00 . . . no
C22 N1 H1N 126.00 . . . no
C23 N1 H1N 126.00 . . . no
C2 C1 C10 113.50(19) . . . no
C1 C2 C3 110.9(2) . . . no
C2 C3 C4 112.38(18) . . . no
O1 C3 C2 111.10(19) . . . yes
O1 C3 C4 107.40(17) . . . yes
C3 C4 C13 112.2(2) . . . no
C3 C4 C14 109.28(18) . . . no
C3 C4 C5 106.90(17) . . . no
C5 C4 C13 115.29(18) . . . no
C5 C4 C14 105.99(19) . . . no
C13 C4 C14 106.91(18) . . . no
C4 C5 C10 115.29(19) . . . no
C6 C5 C10 112.71(18) . . . no
C4 C5 C6 112.66(18) . . . no
C5 C6 C7 111.4(2) . . . no
C6 C7 C8 110.2(2) . . . no
C9 C8 C12 125.2(2) . . . no
C7 C8 C12 120.8(3) . . . no
C7 C8 C9 113.5(2) . . . no
C8 C9 C15 113.74(19) . . . no
C10 C9 C15 113.9(2) . . . no
C8 C9 C10 110.11(19) . . . no
C1 C10 C5 108.12(17) . . . no
C1 C10 C9 109.77(19) . . . no
C1 C10 C11 109.6(2) . . . no
C5 C10 C9 105.50(19) . . . no
C5 C10 C11 114.5(2) . . . no
C9 C10 C11 109.14(18) . . . no
O2 C14 C4 114.24(19) . . . yes
O3 C14 C4 123.8(2) . . . yes
O2 C14 O3 121.9(2) . . . yes
C9 C15 C16 113.3(2) . . . no
C17 C16 C23 105.9(2) . . . no
C15 C16 C17 125.1(2) . . . no
C15 C16 C23 129.0(3) . . . no
C16 C17 C22 107.2(2) . . . no
C18 C17 C22 119.1(3) . . . no
C16 C17 C18 133.7(3) . . . no
C17 C18 C19 118.4(3) . . . no
C18 C19 C20 121.3(3) . . . no
C19 C20 C21 121.5(4) . . . no
C20 C21 C22 117.3(3) . . . no
N1 C22 C21 130.0(3) . . . yes
C17 C22 C21 122.3(3) . . . no
N1 C22 C17 107.7(3) . . . yes
N1 C23 C16 110.5(2) . . . yes
C2 C1 H1A 109.00 . . . no
C2 C1 H1B 109.00 . . . no
C10 C1 H1A 109.00 . . . no
C10 C1 H1B 109.00 . . . no
H1A C1 H1B 108.00 . . . no
C1 C2 H2A 110.00 . . . no
C1 C2 H2B 110.00 . . . no
C3 C2 H2A 109.00 . . . no
C3 C2 H2B 109.00 . . . no
H2A C2 H2B 108.00 . . . no
O1 C3 H3 109.00 . . . no
C2 C3 H3 109.00 . . . no
C4 C3 H3 109.00 . . . no
C4 C5 H5 105.00 . . . no
C6 C5 H5 105.00 . . . no
C10 C5 H5 105.00 . . . no
C5 C6 H6A 109.00 . . . no
C5 C6 H6B 109.00 . . . no
C7 C6 H6A 109.00 . . . no
C7 C6 H6B 109.00 . . . no
H6A C6 H6B 108.00 . . . no
C6 C7 H7A 110.00 . . . no
C6 C7 H7B 110.00 . . . no
C8 C7 H7A 110.00 . . . no
C8 C7 H7B 110.00 . . . no
H7A C7 H7B 108.00 . . . no
C8 C9 H9 106.00 . . . no
C10 C9 H9 106.00 . . . no
C15 C9 H9 106.00 . . . no
C10 C11 H11A 110.00 . . . no
C10 C11 H11B 109.00 . . . no
C10 C11 H11C 109.00 . . . no
H11A C11 H11B 110.00 . . . no
H11A C11 H11C 110.00 . . . no
H11B C11 H11C 109.00 . . . no
C8 C12 H12A 120.00 . . . no
C8 C12 H12B 120.00 . . . no
H12A C12 H12B 120.00 . . . no
C4 C13 H13A 109.00 . . . no
C4 C13 H13B 109.00 . . . no
C4 C13 H13C 109.00 . . . no
H13A C13 H13B 109.00 . . . no
H13A C13 H13C 110.00 . . . no
H13B C13 H13C 109.00 . . . no
C9 C15 H15A 109.00 . . . no
C9 C15 H15B 109.00 . . . no
C16 C15 H15A 109.00 . . . no
C16 C15 H15B 109.00 . . . no
H15A C15 H15B 108.00 . . . no
C17 C18 H18 121.00 . . . no
C19 C18 H18 121.00 . . . no
C18 C19 H19 119.00 . . . no
C20 C19 H19 119.00 . . . no
C19 C20 H20 119.00 . . . no
C21 C20 H20 119.00 . . . no
C20 C21 H21 121.00 . . . no
C22 C21 H21 121.00 . . . no
N1 C23 H23A 125.00 . . . no
C16 C23 H23A 125.00 . . . no

loop_
_geom_bond_atom_site_label_1
_geom_bond_atom_site_label_2
_geom_bond_distance
_geom_bond_site_symmetry_1
_geom_bond_site_symmetry_2
_geom_bond_publ_flag
O1 C3 1.444(3) . . yes
O2 C14 1.327(3) . . yes
O3 C14 1.210(3) . . yes
N1 C22 1.368(4) . . yes
N1 C23 1.373(4) . . yes
O1 H1 0.8400 . . no
O2 H2 0.8400 . . no
N1 H1N 0.8800 . . no
C1 C2 1.530(3) . . no
C1 C10 1.535(3) . . no
C2 C3 1.515(3) . . no
C3 C4 1.531(3) . . no
C4 C14 1.537(3) . . no
C4 C5 1.567(3) . . no
C4 C13 1.534(4) . . no
C5 C6 1.529(3) . . no
C5 C10 1.564(3) . . no
C6 C7 1.538(4) . . no
C7 C8 1.505(4) . . no
C8 C12 1.323(4) . . no
C8 C9 1.512(3) . . no
C9 C15 1.546(3) . . no
C9 C10 1.574(3) . . no
C10 C11 1.542(4) . . no
C15 C16 1.503(4) . . no
C16 C17 1.435(4) . . no
C16 C23 1.369(4) . . no
C17 C22 1.413(4) . . no
C17 C18 1.405(4) . . no
C18 C19 1.377(5) . . no
C19 C20 1.407(6) . . no
C20 C21 1.373(5) . . no
C21 C22 1.393(5) . . no
C1 H1A 0.9900 . . no
C1 H1B 0.9900 . . no
C2 H2A 0.9900 . . no
C2 H2B 0.9900 . . no
C3 H3 1.0000 . . no
C5 H5 1.0000 . . no
C6 H6A 0.9900 . . no
C6 H6B 0.9900 . . no
C7 H7A 0.9900 . . no
C7 H7B 0.9900 . . no
C9 H9 1.0000 . . no
C11 H11A 0.9800 . . no
C11 H11B 0.9800 . . no
C11 H11C 0.9800 . . no
C12 H12A 0.9500 . . no
C12 H12B 0.9500 . . no
C13 H13A 0.9800 . . no
C13 H13B 0.9800 . . no
C13 H13C 0.9800 . . no
C15 H15A 0.9900 . . no
C15 H15B 0.9900 . . no
C18 H18 0.9500 . . no
C19 H19 0.9500 . . no
C20 H20 0.9500 . . no
C21 H21 0.9500 . . no
C23 H23A 0.9500 . . no

loop_
_geom_hbond_atom_site_label_D
_geom_hbond_atom_site_label_H
_geom_hbond_atom_site_label_A
_geom_hbond_distance_DH
_geom_hbond_distance_HA
_geom_hbond_distance_DA
_geom_hbond_angle_DHA
_geom_hbond_site_symmetry_A
_geom_hbond_publ_flag
N1 H1N O3 0.8800 1.9400 2.821(3) 175.00 2_656 yes
O2 H2 O1 0.8400 1.8500 2.676(2) 170.00 7_555 yes
C3 H3 O2 1.0000 2.3700 2.756(3) 102.00 . yes

loop_
_geom_torsion_atom_site_label_1
_geom_torsion_atom_site_label_2
_geom_torsion_atom_site_label_3
_geom_torsion_atom_site_label_4
_geom_torsion
_geom_torsion_site_symmetry_1
_geom_torsion_site_symmetry_2
_geom_torsion_site_symmetry_3
_geom_torsion_site_symmetry_4
_geom_torsion_publ_flag
C23 N1 C22 C17 -1.0(3) . . . . no
C23 N1 C22 C21 177.8(3) . . . . no
C22 N1 C23 C16 0.6(3) . . . . no
C10 C1 C2 C3 -56.5(3) . . . . no
C2 C1 C10 C5 51.6(3) . . . . no
C2 C1 C10 C9 166.23(19) . . . . no
C2 C1 C10 C11 -73.9(2) . . . . no
C1 C2 C3 O1 179.90(18) . . . . no
C1 C2 C3 C4 59.5(3) . . . . no
O1 C3 C4 C5 -179.83(18) . . . . no
O1 C3 C4 C13 -52.5(2) . . . . no
O1 C3 C4 C14 65.9(2) . . . . no
C2 C3 C4 C5 -57.4(3) . . . . no
C2 C3 C4 C13 70.0(2) . . . . no
C2 C3 C4 C14 -171.6(2) . . . . no
C3 C4 C5 C6 -173.3(2) . . . . no
C3 C4 C5 C10 55.4(3) . . . . no
C13 C4 C5 C6 61.2(3) . . . . no
C13 C4 C5 C10 -70.1(2) . . . . no
C14 C4 C5 C6 -56.8(2) . . . . no
C14 C4 C5 C10 171.91(19) . . . . no
C3 C4 C14 O2 40.8(3) . . . . no
C3 C4 C14 O3 -141.5(2) . . . . no
C5 C4 C14 O2 -74.1(2) . . . . no
C5 C4 C14 O3 103.6(3) . . . . no
C13 C4 C14 O2 162.43(19) . . . . no
C13 C4 C14 O3 -19.9(3) . . . . no
C4 C5 C6 C7 170.7(2) . . . . no
C10 C5 C6 C7 -56.7(3) . . . . no
C4 C5 C10 C1 -52.7(3) . . . . no
C4 C5 C10 C9 -170.12(18) . . . . no
C4 C5 C10 C11 69.8(2) . . . . no
C6 C5 C10 C1 176.0(2) . . . . no
C6 C5 C10 C9 58.6(3) . . . . no
C6 C5 C10 C11 -61.4(3) . . . . no
C5 C6 C7 C8 52.1(3) . . . . no
C6 C7 C8 C9 -55.4(3) . . . . no
C6 C7 C8 C12 116.6(3) . . . . no
C7 C8 C9 C10 60.7(3) . . . . no
C7 C8 C9 C15 -170.2(2) . . . . no
C12 C8 C9 C10 -110.9(4) . . . . no
C12 C8 C9 C15 18.4(4) . . . . no
C8 C9 C10 C1 -175.38(19) . . . . no
C8 C9 C10 C5 -59.1(2) . . . . no
C8 C9 C10 C11 64.4(2) . . . . no
C15 C9 C10 C1 55.5(3) . . . . no
C15 C9 C10 C5 171.78(19) . . . . no
C15 C9 C10 C11 -64.7(3) . . . . no
C8 C9 C15 C16 77.9(3) . . . . no
C10 C9 C15 C16 -154.9(2) . . . . no
C9 C15 C16 C17 93.8(3) . . . . no
C9 C15 C16 C23 -85.6(3) . . . . no
C15 C16 C17 C18 0.7(5) . . . . no
C15 C16 C17 C22 179.7(2) . . . . no
C23 C16 C17 C18 -179.8(3) . . . . no
C23 C16 C17 C22 -0.8(3) . . . . no
C15 C16 C23 N1 179.6(2) . . . . no
C17 C16 C23 N1 0.2(3) . . . . no
C16 C17 C18 C19 178.6(3) . . . . no
C22 C17 C18 C19 -0.3(4) . . . . no
C16 C17 C22 N1 1.1(3) . . . . no
C16 C17 C22 C21 -177.8(3) . . . . no
C18 C17 C22 N1 -179.7(2) . . . . no
C18 C17 C22 C21 1.4(4) . . . . no
C17 C18 C19 C20 -0.3(5) . . . . no
C18 C19 C20 C21 -0.2(6) . . . . no
C19 C20 C21 C22 1.2(5) . . . . no
C20 C21 C22 N1 179.5(3) . . . . no
C20 C21 C22 C17 -1.8(5) . . . . no
